data_7720996
loop_
_publ_author_name
'Bera, Jitendra K.'
'Yadav, Sudhir'
'Chourasia, Vishal'
'Ranjan, Prabodh'
'De, Subhabrata'
'Saptal, Vitthal Bhimrao'

_publ_section_title
;
 Cooperative Ruthenium Catalyst for Deaminative Coupling of Primary Amines
 to Symmetrical Secondary Amines
;
_journal_name_full 'Dalton Transactions'
_journal_paper_doi 10.1039/D6DT00770H
_journal_year 2026
_chemical_formula_moiety 'C53 H49 N4 O P2 Ru, Cl'
_chemical_formula_sum 'C53 H49 Cl N4 O P2 Ru'
_chemical_formula_weight 956.42
_space_group_crystal_system monoclinic
_space_group_IT_number 14
_space_group_name_Hall '-P 2yn'
_space_group_name_H-M_alt 'P 1 21/n 1'
_atom_sites_solution_hydrogens mixed
_audit_creation_date 2023-04-05
_audit_creation_method
;
Olex2 1.5
(compiled 2021.10.07 svn.r9718050b for OlexSys, GUI svn.r6410)
;
_audit_update_record
;
2023-04-27 deposited with the CCDC.	2026-05-05 downloaded from the CCDC.
;
_cell_angle_alpha 90
_cell_angle_beta 103.724(2)
_cell_angle_gamma 90
_cell_formula_units_Z 4
_cell_length_a 16.1059(9)
_cell_length_b 15.2451(7)
_cell_length_c 21.8945(11)
_cell_measurement_reflns_used 8553
_cell_measurement_temperature 100
_cell_measurement_theta_max 24.049
_cell_measurement_theta_min 2.233
_cell_volume 5222.4(5)
_computing_cell_refinement 'SAINT v8.34A (Bruker, 2013)'
_computing_data_collection 'Bruker APEX2'
_computing_data_reduction 'SAINT v8.34A (Bruker, 2013)'
_computing_molecular_graphics 'Olex2 1.5 (Dolomanov et al., 2009)'
_computing_publication_material 'Olex2 1.5 (Dolomanov et al., 2009)'
_computing_structure_refinement 'XL  (Sheldrick, 2008)'
_computing_structure_solution 'SHELXT 2018/2 (Sheldrick, 2018)'
_diffrn_ambient_temperature 100
_diffrn_detector 'Bruker APEX2 area detector'
_diffrn_detector_area_resol_mean 7.9
_diffrn_detector_type 'CCD area detector'
_diffrn_measured_fraction_theta_full 0.997
_diffrn_measured_fraction_theta_max 0.997
_diffrn_measurement_device 'three-circle diffractometer'
_diffrn_measurement_device_type 'Bruker SMART APEX2 area detector'
_diffrn_measurement_method '\w and \f scans'
_diffrn_radiation_monochromator 'mirror optics'
_diffrn_radiation_probe x-ray
_diffrn_radiation_type MoK\a
_diffrn_radiation_wavelength 0.71073
_diffrn_reflns_av_R_equivalents 0.0905
_diffrn_reflns_av_unetI/netI 0.0961
_diffrn_reflns_Laue_measured_fraction_full 0.997
_diffrn_reflns_Laue_measured_fraction_max 0.997
_diffrn_reflns_limit_h_max 19
_diffrn_reflns_limit_h_min -19
_diffrn_reflns_limit_k_max 18
_diffrn_reflns_limit_k_min -18
_diffrn_reflns_limit_l_max 26
_diffrn_reflns_limit_l_min -26
_diffrn_reflns_number 41318
_diffrn_reflns_point_group_measured_fraction_full 0.997
_diffrn_reflns_point_group_measured_fraction_max 0.997
_diffrn_reflns_theta_full 25.049
_diffrn_reflns_theta_max 25.049
_diffrn_reflns_theta_min 2.604
_diffrn_source 'microfocus sealed X-ray tube'
_diffrn_source_current 1.0
_diffrn_source_power 0.05
_diffrn_source_type 'Incoatec I\ms'
_diffrn_source_voltage 50.0
_exptl_absorpt_coefficient_mu 0.451
_exptl_absorpt_correction_T_max 0.7457
_exptl_absorpt_correction_T_min 0.6219
_exptl_absorpt_correction_type multi-scan
_exptl_absorpt_process_details
;
SADABS-2014/4 (Bruker,2014/4) was used for absorption correction.
wR2(int) was 0.1205 before and 0.0617 after correction.
The Ratio of minimum to maximum transmission is 0.8340.
The \l/2 correction factor is 0.00150.
;
_exptl_crystal_colour yellow
_exptl_crystal_colour_primary yellow
_exptl_crystal_density_diffrn 1.216
_exptl_crystal_description block
_exptl_crystal_F_000 1976
_exptl_crystal_size_max 0.21
_exptl_crystal_size_mid 0.2
_exptl_crystal_size_min 0.19
_refine_diff_density_max 0.609
_refine_diff_density_min -0.445
_refine_diff_density_rms 0.090
_refine_ls_extinction_method none
_refine_ls_goodness_of_fit_ref 1.032
_refine_ls_hydrogen_treatment mixed
_refine_ls_matrix_type full
_refine_ls_number_parameters 590
_refine_ls_number_reflns 9228
_refine_ls_number_restraints 25
_refine_ls_restrained_S_all 1.033
_refine_ls_R_factor_all 0.1062
_refine_ls_R_factor_gt 0.0575
_refine_ls_shift/su_max 0.001
_refine_ls_shift/su_mean 0.000
_refine_ls_structure_factor_coef Fsqd
_refine_ls_weighting_details 'w=1/[\s^2^(Fo^2^)+(0.0521P)^2^+4.1214P] where P=(Fo^2^+2Fc^2^)/3'
_refine_ls_weighting_scheme calc
_refine_ls_wR_factor_gt 0.1135
_refine_ls_wR_factor_ref 0.1283
_reflns_Friedel_coverage 0.000
_reflns_number_gt 5834
_reflns_number_total 9228
_reflns_threshold_expression 'I > 2\s(I)'
_cod_data_source_file d6dt00770h2.cif
_cod_data_source_block 3
_cod_database_code 7720996
_shelx_shelxl_version_number 2019/1
_shelx_space_group_comment
;
The symmetry employed for this shelxl refinement is uniquely defined
by the following loop, which should always be used as a source of
symmetry information in preference to the above space-group names.
They are only intended as comments.
;
_shelx_estimated_absorpt_t_max 0.919
_shelx_estimated_absorpt_t_min 0.911
_exptl_absorpt_special_details SADABS
_olex2_refinement_description
;
1. Fixed Uiso
 At 1.2 times of:
  All C(H) groups
 At 1.5 times of:
  All C(H,H,H) groups
2. Restrained distances
 H13C-C13
 0.95 with sigma of 0.02
 C11-C12 \\sim C11-C12A
 with sigma of 0.02
 C12-C15 \\sim C12A-C15A
 with sigma of 0.02
 C12-C14 \\sim C12A-C14A
 with sigma of 0.02
 C15-C14 \\sim C15A-C14A
 with sigma of 0.04
 C11-C15 \\sim C11-C15A
 with sigma of 0.04
 C11-C14 \\sim C11-C14A
 with sigma of 0.04
3. Uiso/Uaniso restraints and constraints
Uanis(C11) = Uanis(C12A) = Uanis(C15A) = Uanis(C14A)
4. Rigid body (RIGU) restrains
 C11, C12, C14A, C15, C13
 with sigma for 1-2 distances of 0.004 and sigma for 1-3 distances of 0.004
5. Others
 Sof(C12A)=Sof(C15A)=Sof(H15D)=Sof(H15E)=Sof(H15F)=Sof(C14A)=Sof(H14D)=
 Sof(H14E)=Sof(H14F)=1-FVAR(1)
 Sof(C12)=Sof(C15)=Sof(H15A)=Sof(H15B)=Sof(H15C)=Sof(C14)=Sof(H14A)=Sof(H14B)=
 Sof(H14C)=FVAR(1)
6.a Aromatic/amide H refined with riding coordinates:
 C47(H47), C31(H31), C35(H35), C1(H1), C10(H10), C3(H3), C41(H41), C37(H37),
 C7(H7), C53(H53), C45(H45), C32(H32), C19(H19), C43(H43), C34(H34), C44(H44),
 C29(H29), C22(H22), C49(H49), C25(H25), C46(H46), C21(H21), C2(H2), C6(H6),
 C33(H33), C23(H23), C27(H27), C28(H28), C20(H20), C26(H26), C51(H51), C52(H52),
  C50(H50), C38(H38), C40(H40), C39(H39)
6.b Idealised Me refined as rotating group:
 C16(H16A,H16B,H16C), C15(H15A,H15B,H15C), C14(H14A,H14B,H14C), C15A(H15D,H15E,
 H15F), C14A(H14D,H14E,H14F)
;
_smtbx_masks_void_probe_radius 1.2
_smtbx_masks_void_truncation_radius 1.2
_olex2_submission_special_instructions 'No special instructions were received'

loop_
_space_group_symop_operation_xyz
'x, y, z'
'-x+1/2, y+1/2, -z+1/2'
'-x, -y, -z'
'x-1/2, -y-1/2, z-1/2'

loop_
_atom_site_label
_atom_site_type_symbol
_atom_site_fract_x
_atom_site_fract_y
_atom_site_fract_z
_atom_site_U_iso_or_equiv
_atom_site_adp_type
_atom_site_occupancy
_atom_site_site_symmetry_order
_atom_site_calc_flag
_atom_site_refinement_flags_posn
_atom_site_refinement_flags_adp
_atom_site_refinement_flags_occupancy
_atom_site_disorder_assembly
_atom_site_disorder_group
Ru1 Ru 0.67057(2) 0.33088(2) 0.29140(2) 0.02106(12) Uani 1 1 d . . . . .
P1 P 0.59112(7) 0.32538(8) 0.18600(6) 0.0243(3) Uani 1 1 d . . . . .
P2 P 0.76670(8) 0.33225(9) 0.39046(6) 0.0282(3) Uani 1 1 d . . . . .
Cl1 Cl 0.26413(8) 0.25838(10) 0.37833(7) 0.0532(4) Uani 1 1 d . . . . .
O1 O 0.7846(2) 0.4659(2) 0.25540(16) 0.0384(9) Uani 1 1 d . . . . .
N2 N 0.5724(2) 0.4130(2) 0.31787(17) 0.0229(9) Uani 1 1 d . . . . .
N1 N 0.6307(2) 0.5440(2) 0.29623(18) 0.0279(10) Uani 1 1 d . . . . .
N3 N 0.5869(2) 0.2406(2) 0.32225(17) 0.0259(9) Uani 1 1 d . . . . .
C8 C 0.5079(3) 0.3693(3) 0.3326(2) 0.0253(11) Uani 1 1 d . . . . .
C9 C 0.5164(3) 0.2744(3) 0.3350(2) 0.0245(11) Uani 1 1 d . . . . .
N4 N 0.5816(3) 0.1527(2) 0.32975(19) 0.0355(11) Uani 1 1 d . . . . .
C4 C 0.4976(3) 0.5479(3) 0.3296(2) 0.0334(13) Uani 1 1 d . . . . .
C18 C 0.6510(3) 0.3287(3) 0.1240(2) 0.0273(11) Uani 1 1 d . . . . .
C30 C 0.5191(3) 0.4189(3) 0.1661(2) 0.0281(12) Uani 1 1 d . . . . .
C5 C 0.5669(3) 0.5031(3) 0.3145(2) 0.0252(11) Uani 1 1 d . . . . .
C48 C 0.7568(3) 0.4308(4) 0.4364(2) 0.0352(13) Uani 1 1 d . . . . .
C47 C 0.9110(3) 0.3094(3) 0.3398(2) 0.0292(12) Uani 1 1 d . . . . .
H47 H 0.871855 0.289851 0.302712 0.035 Uiso 1 1 calc R U . . .
C31 C 0.4415(3) 0.4217(3) 0.1846(2) 0.0335(12) Uani 1 1 d . . . . .
H31 H 0.422761 0.371291 0.203099 0.040 Uiso 1 1 calc R U . . .
C36 C 0.7654(3) 0.2386(3) 0.4422(2) 0.0361(13) Uani 1 1 d . . . . .
C35 C 0.5449(3) 0.4945(3) 0.1415(2) 0.0372(13) Uani 1 1 d . . . . .
H35 H 0.597865 0.495038 0.129544 0.045 Uiso 1 1 calc R U . . .
C1 C 0.6285(3) 0.6299(3) 0.2933(2) 0.0343(12) Uani 1 1 d . . . . .
H1 H 0.673576 0.659353 0.280571 0.041 Uiso 1 1 calc R U . . .
C10 C 0.4649(3) 0.2088(3) 0.3500(2) 0.0346(13) Uani 1 1 d . . . . .
H10 H 0.411282 0.215825 0.360396 0.042 Uiso 1 1 calc R U . . .
C24 C 0.5257(3) 0.2281(3) 0.1618(2) 0.0281(12) Uani 1 1 d . . . . .
C17 C 0.7375(3) 0.4152(3) 0.2686(2) 0.0297(12) Uani 1 1 d . . . . .
C11 C 0.5069(3) 0.1322(3) 0.3466(2) 0.0400(14) Uani 1 1 d D . . . .
C3 C 0.4984(3) 0.6410(3) 0.3258(2) 0.0399(14) Uani 1 1 d . . . . .
H3 H 0.453685 0.674596 0.335731 0.048 Uiso 1 1 calc R U . . .
C42 C 0.8805(3) 0.3384(3) 0.3905(2) 0.0296(11) Uani 1 1 d . . . . .
C41 C 0.8334(3) 0.1810(3) 0.4574(2) 0.0430(14) Uani 1 1 d . . . . .
H41 H 0.882853 0.191443 0.441903 0.052 Uiso 1 1 calc R U . . .
C37 C 0.6930(3) 0.2209(4) 0.4647(2) 0.0465(16) Uani 1 1 d . . . . .
H37 H 0.644428 0.258143 0.453503 0.056 Uiso 1 1 calc R U . . .
C7 C 0.4358(3) 0.4107(3) 0.3461(2) 0.0293(12) Uani 1 1 d . . . . .
H7 H 0.391005 0.376877 0.355824 0.035 Uiso 1 1 calc R U . . .
C53 C 0.7789(3) 0.5105(3) 0.4134(3) 0.0422(14) Uani 1 1 d . . . . .
H53 H 0.797084 0.510859 0.375163 0.051 Uiso 1 1 calc R U . . .
C45 C 1.0551(3) 0.3366(3) 0.3964(2) 0.0382(13) Uani 1 1 d . . . . .
H45 H 1.114743 0.335976 0.398461 0.046 Uiso 1 1 calc R U . . .
C32 C 0.3915(3) 0.4973(3) 0.1762(2) 0.0386(13) Uani 1 1 d . . . . .
H32 H 0.338473 0.497769 0.188027 0.046 Uiso 1 1 calc R U . . .
C19 C 0.7397(3) 0.3261(3) 0.1384(2) 0.0288(11) Uani 1 1 d . . . . .
H19 H 0.771088 0.322951 0.180906 0.035 Uiso 1 1 calc R U . . .
C43 C 0.9387(3) 0.3668(3) 0.4438(2) 0.0386(13) Uani 1 1 d . . . . .
H43 H 0.918760 0.387522 0.478659 0.046 Uiso 1 1 calc R U . . .
C34 C 0.4952(3) 0.5701(3) 0.1339(3) 0.0445(15) Uani 1 1 d . . . . .
H34 H 0.514401 0.621362 0.116823 0.053 Uiso 1 1 calc R U . . .
C44 C 1.0251(3) 0.3657(4) 0.4472(3) 0.0443(14) Uani 1 1 d . . . . .
H44 H 1.064236 0.384946 0.484365 0.053 Uiso 1 1 calc R U . . .
C29 C 0.4412(3) 0.2313(4) 0.1276(2) 0.0398(14) Uani 1 1 d . . . . .
H29 H 0.413830 0.286299 0.117141 0.048 Uiso 1 1 calc R U . . .
C22 C 0.6504(4) 0.3328(3) 0.0144(2) 0.0444(14) Uani 1 1 d . . . . .
H22 H 0.619754 0.334025 -0.028352 0.053 Uiso 1 1 calc R U . . .
C49 C 0.7284(3) 0.4317(4) 0.4912(3) 0.0461(15) Uani 1 1 d . . . . .
H49 H 0.711618 0.378856 0.507932 0.055 Uiso 1 1 calc R U . . .
C25 C 0.5647(3) 0.1474(3) 0.1738(3) 0.0414(14) Uani 1 1 d . . . . .
H25 H 0.622946 0.144110 0.195987 0.050 Uiso 1 1 calc R U . . .
C46 C 0.9978(3) 0.3085(3) 0.3428(3) 0.0354(13) Uani 1 1 d . . . . .
H46 H 1.017832 0.288537 0.307846 0.042 Uiso 1 1 calc R U . . .
C21 C 0.7377(4) 0.3317(3) 0.0290(3) 0.0415(14) Uani 1 1 d . . . . .
H21 H 0.767395 0.333582 -0.003574 0.050 Uiso 1 1 calc R U . . .
C2 C 0.5631(3) 0.6809(3) 0.3080(2) 0.0392(13) Uani 1 1 d . . . . .
H2 H 0.564716 0.742997 0.305286 0.047 Uiso 1 1 calc R U . . .
C6 C 0.4317(3) 0.4991(3) 0.3451(2) 0.0371(13) Uani 1 1 d . . . . .
H6 H 0.384250 0.528232 0.354755 0.045 Uiso 1 1 calc R U . . .
C33 C 0.4186(4) 0.5710(3) 0.1508(2) 0.0417(14) Uani 1 1 d . . . . .
H33 H 0.384475 0.622476 0.145014 0.050 Uiso 1 1 calc R U . . .
C23 C 0.6063(3) 0.3321(3) 0.0617(2) 0.0413(13) Uani 1 1 d . . . . .
H23 H 0.545622 0.333969 0.051328 0.050 Uiso 1 1 calc R U . . .
C27 C 0.4364(4) 0.0738(4) 0.1232(3) 0.0460(15) Uani 1 1 d . . . . .
H27 H 0.405176 0.021055 0.111926 0.055 Uiso 1 1 calc R U . . .
C28 C 0.3967(4) 0.1541(4) 0.1086(3) 0.0482(15) Uani 1 1 d . . . . .
H28 H 0.338761 0.156444 0.085538 0.058 Uiso 1 1 calc R U . . .
C20 C 0.7821(3) 0.3280(3) 0.0901(2) 0.0364(13) Uani 1 1 d . . . . .
H20 H 0.842843 0.326758 0.099772 0.044 Uiso 1 1 calc R U . . .
C26 C 0.5198(4) 0.0708(3) 0.1536(3) 0.0479(15) Uani 1 1 d . . . . .
H26 H 0.548011 0.015762 0.161281 0.057 Uiso 1 1 calc R U . . .
C51 C 0.7470(3) 0.5892(4) 0.4978(3) 0.0511(16) Uani 1 1 d . . . . .
H51 H 0.743125 0.643319 0.518491 0.061 Uiso 1 1 calc R U . . .
C16 C 0.6547(4) 0.0987(3) 0.3276(3) 0.0538(18) Uani 1 1 d . . . . .
H16A H 0.694849 0.132542 0.309638 0.081 Uiso 1 1 calc R U . . .
H16B H 0.635663 0.046986 0.301516 0.081 Uiso 1 1 calc R U . . .
H16C H 0.683025 0.080097 0.370326 0.081 Uiso 1 1 calc R U . . .
C52 C 0.7752(3) 0.5882(4) 0.4439(3) 0.0477(15) Uani 1 1 d . . . . .
H52 H 0.792126 0.641160 0.427494 0.057 Uiso 1 1 calc R U . . .
C50 C 0.7246(3) 0.5135(4) 0.5221(3) 0.0485(16) Uani 1 1 d . . . . .
H50 H 0.706186 0.514950 0.560186 0.058 Uiso 1 1 calc R U . . .
C38 C 0.6919(4) 0.1497(4) 0.5031(3) 0.0617(19) Uani 1 1 d . . . . .
H38 H 0.643232 0.139383 0.519588 0.074 Uiso 1 1 calc R U . . .
C12 C 0.4831(6) 0.0388(4) 0.3621(4) 0.053(2) Uani 0.842(11) 1 d D . P A 1
C40 C 0.8307(4) 0.1085(4) 0.4946(3) 0.0554(17) Uani 1 1 d . . . . .
H40 H 0.877783 0.069227 0.503907 0.066 Uiso 1 1 calc R U . . .
C39 C 0.7607(4) 0.0929(4) 0.5181(3) 0.0649(19) Uani 1 1 d . . . . .
H39 H 0.759283 0.043603 0.544382 0.078 Uiso 1 1 calc R U . . .
H H 0.721(2) 0.263(2) 0.2747(17) 0.024(11) Uiso 1 1 d . . . . .
C13 C 0.3964(5) 0.0440(5) 0.3784(4) 0.071(2) Uani 1 1 d D . . . .
C15 C 0.4808(6) -0.0237(5) 0.3076(4) 0.067(3) Uani 0.842(11) 1 d D . P A 1
H15A H 0.453951 -0.079035 0.315238 0.101 Uiso 0.842(11) 1 calc R U P A 1
H15B H 0.539246 -0.035195 0.303752 0.101 Uiso 0.842(11) 1 calc R U P A 1
H15C H 0.447756 0.002742 0.268542 0.101 Uiso 0.842(11) 1 calc R U P A 1
C14 C 0.5485(6) 0.0033(5) 0.4230(5) 0.079(3) Uani 0.842(11) 1 d D . P A 1
H14A H 0.552142 0.045091 0.457535 0.118 Uiso 0.842(11) 1 calc R U P A 1
H14B H 0.605055 -0.003465 0.414141 0.118 Uiso 0.842(11) 1 calc R U P A 1
H14C H 0.528871 -0.053592 0.434911 0.118 Uiso 0.842(11) 1 calc R U P A 1
C12A C 0.460(2) 0.0423(14) 0.3369(16) 0.0400(14) Uani 0.158(11) 1 d D . P A 2
C15A C 0.425(2) 0.006(2) 0.2729(14) 0.0400(14) Uani 0.158(11) 1 d D . P A 2
H15D H 0.417487 -0.057437 0.275757 0.060 Uiso 0.158(11) 1 calc R U P A 2
H15E H 0.464947 0.018261 0.246436 0.060 Uiso 0.158(11) 1 calc R U P A 2
H15F H 0.369812 0.033552 0.254476 0.060 Uiso 0.158(11) 1 calc R U P A 2
C14A C 0.524(2) -0.0232(19) 0.3815(18) 0.0400(14) Uani 0.158(11) 1 d D . P A 2
H14D H 0.491839 -0.061283 0.403646 0.060 Uiso 0.158(11) 1 calc R U P A 2
H14E H 0.566119 0.010603 0.412193 0.060 Uiso 0.158(11) 1 calc R U P A 2
H14F H 0.553515 -0.059153 0.356120 0.060 Uiso 0.158(11) 1 calc R U P A 2
H13A H 0.395(3) 0.083(3) 0.417(2) 0.058(17) Uiso 1 1 d . . . . .
H13B H 0.382(4) -0.016(4) 0.390(3) 0.10(2) Uiso 1 1 d . . . . .
H13C H 0.358(4) 0.052(5) 0.3355(17) 0.11(3) Uiso 1 1 d D . . . .

loop_
_atom_site_aniso_label
_atom_site_aniso_U_11
_atom_site_aniso_U_22
_atom_site_aniso_U_33
_atom_site_aniso_U_23
_atom_site_aniso_U_13
_atom_site_aniso_U_12
Ru1 0.0237(2) 0.0224(2) 0.0190(2) 0.00338(19) 0.00877(16) 0.00235(18)
P1 0.0271(7) 0.0272(7) 0.0195(7) 0.0035(6) 0.0069(5) 0.0012(6)
P2 0.0260(7) 0.0385(8) 0.0203(7) 0.0019(6) 0.0062(6) 0.0101(6)
Cl1 0.0374(8) 0.0827(11) 0.0458(9) -0.0145(8) 0.0225(7) -0.0019(8)
O1 0.044(2) 0.036(2) 0.041(2) -0.0007(18) 0.0210(19) -0.0096(18)
N2 0.030(2) 0.021(2) 0.020(2) -0.0007(18) 0.0091(18) 0.0046(18)
N1 0.030(2) 0.024(2) 0.028(2) 0.0038(19) 0.004(2) 0.0001(19)
N3 0.035(2) 0.022(2) 0.026(2) 0.0033(19) 0.017(2) 0.0026(18)
C8 0.026(3) 0.031(3) 0.019(3) 0.000(2) 0.005(2) 0.003(2)
C9 0.032(3) 0.023(3) 0.021(3) 0.002(2) 0.011(2) 0.003(2)
N4 0.049(3) 0.021(2) 0.046(3) 0.005(2) 0.031(2) 0.0037(19)
C4 0.034(3) 0.036(3) 0.030(3) -0.001(3) 0.010(3) 0.010(2)
C18 0.037(3) 0.023(3) 0.023(3) -0.002(2) 0.009(2) 0.001(2)
C30 0.035(3) 0.030(3) 0.019(3) 0.003(2) 0.005(2) 0.004(2)
C5 0.035(3) 0.025(3) 0.015(3) -0.001(2) 0.005(2) 0.002(2)
C48 0.024(3) 0.061(4) 0.019(3) -0.009(3) 0.001(2) 0.012(3)
C47 0.029(3) 0.030(3) 0.028(3) -0.006(2) 0.006(2) 0.000(2)
C31 0.036(3) 0.036(3) 0.027(3) 0.002(2) 0.006(3) 0.001(2)
C36 0.038(3) 0.054(4) 0.019(3) 0.011(3) 0.013(2) 0.021(3)
C35 0.029(3) 0.042(3) 0.037(3) 0.000(3) 0.001(3) 0.004(3)
C1 0.038(3) 0.027(3) 0.034(3) 0.003(3) 0.001(3) 0.001(2)
C10 0.038(3) 0.035(3) 0.040(3) -0.002(3) 0.026(3) -0.003(3)
C24 0.031(3) 0.037(3) 0.019(3) -0.001(2) 0.010(2) -0.003(2)
C17 0.036(3) 0.032(3) 0.021(3) -0.004(2) 0.008(2) 0.008(2)
C11 0.054(4) 0.029(3) 0.049(4) 0.004(3) 0.036(3) -0.003(2)
C3 0.049(4) 0.026(3) 0.046(4) -0.003(3) 0.014(3) 0.008(3)
C42 0.024(3) 0.036(3) 0.028(3) 0.000(3) 0.005(2) 0.007(2)
C41 0.041(3) 0.053(4) 0.040(3) 0.015(3) 0.018(3) 0.018(3)
C37 0.053(4) 0.058(4) 0.035(3) 0.021(3) 0.024(3) 0.033(3)
C7 0.027(3) 0.032(3) 0.032(3) 0.003(2) 0.013(2) 0.001(2)
C53 0.047(4) 0.044(4) 0.029(3) -0.012(3) -0.004(3) 0.009(3)
C45 0.026(3) 0.041(3) 0.048(4) 0.006(3) 0.010(3) 0.009(3)
C32 0.031(3) 0.055(4) 0.027(3) -0.005(3) 0.002(3) 0.010(3)
C19 0.034(3) 0.026(3) 0.029(3) 0.004(2) 0.012(2) 0.000(2)
C43 0.033(3) 0.053(3) 0.029(3) -0.003(3) 0.004(3) 0.008(3)
C34 0.050(4) 0.035(3) 0.047(4) 0.009(3) 0.008(3) 0.009(3)
C44 0.031(3) 0.056(4) 0.040(4) 0.004(3) -0.002(3) 0.008(3)
C29 0.046(4) 0.043(3) 0.027(3) -0.005(3) 0.002(3) 0.000(3)
C22 0.072(4) 0.046(3) 0.017(3) 0.004(3) 0.015(3) 0.003(3)
C49 0.031(3) 0.066(4) 0.038(4) -0.005(3) 0.002(3) 0.010(3)
C25 0.027(3) 0.042(4) 0.053(4) -0.003(3) 0.004(3) -0.001(3)
C46 0.035(3) 0.032(3) 0.044(4) -0.003(3) 0.020(3) 0.003(2)
C21 0.063(4) 0.033(3) 0.038(3) 0.003(3) 0.029(3) -0.003(3)
C2 0.056(4) 0.020(3) 0.036(3) 0.004(2) -0.001(3) 0.005(3)
C6 0.034(3) 0.040(3) 0.040(3) 0.000(3) 0.014(3) 0.014(3)
C33 0.053(4) 0.036(3) 0.033(3) 0.008(3) 0.002(3) 0.019(3)
C23 0.046(3) 0.049(3) 0.028(3) 0.001(3) 0.007(3) 0.003(3)
C27 0.051(4) 0.035(3) 0.055(4) -0.013(3) 0.018(3) -0.010(3)
C28 0.043(3) 0.056(4) 0.044(4) -0.015(3) 0.007(3) -0.007(3)
C20 0.040(3) 0.036(3) 0.038(3) 0.005(3) 0.019(3) -0.001(3)
C26 0.040(4) 0.030(3) 0.071(4) -0.006(3) 0.008(3) 0.002(3)
C51 0.029(3) 0.063(4) 0.055(4) -0.018(4) -0.004(3) 0.015(3)
C16 0.073(4) 0.029(3) 0.080(5) 0.010(3) 0.061(4) 0.012(3)
C52 0.047(4) 0.049(4) 0.040(4) -0.015(3) -0.004(3) 0.013(3)
C50 0.036(3) 0.077(5) 0.032(3) -0.022(3) 0.006(3) 0.018(3)
C38 0.061(4) 0.079(5) 0.057(4) 0.038(4) 0.038(4) 0.032(4)
C12 0.085(6) 0.031(4) 0.060(5) 0.006(3) 0.048(5) -0.004(3)
C40 0.058(4) 0.057(4) 0.054(4) 0.024(3) 0.020(3) 0.027(3)
C39 0.074(5) 0.069(4) 0.059(4) 0.040(4) 0.029(4) 0.026(4)
C13 0.104(6) 0.048(4) 0.087(6) -0.010(4) 0.072(5) -0.032(4)
C15 0.099(7) 0.042(4) 0.078(6) -0.018(4) 0.056(6) -0.031(4)
C14 0.125(8) 0.044(5) 0.078(7) 0.019(5) 0.048(7) -0.007(5)
C12A 0.054(4) 0.029(3) 0.049(4) 0.004(3) 0.036(3) -0.003(2)
C15A 0.054(4) 0.029(3) 0.049(4) 0.004(3) 0.036(3) -0.003(2)
C14A 0.054(4) 0.029(3) 0.049(4) 0.004(3) 0.036(3) -0.003(2)

loop_
_atom_type_symbol
_atom_type_description
_atom_type_scat_dispersion_real
_atom_type_scat_dispersion_imag
_atom_type_scat_source
C C 0.0033 0.0016 'International Tables Vol C Tables 4.2.6.8 and 6.1.1.4'
H H 0.0000 0.0000 'International Tables Vol C Tables 4.2.6.8 and 6.1.1.4'
Cl Cl 0.1484 0.1585 'International Tables Vol C Tables 4.2.6.8 and 6.1.1.4'
N N 0.0061 0.0033 'International Tables Vol C Tables 4.2.6.8 and 6.1.1.4'
O O 0.0106 0.0060 'International Tables Vol C Tables 4.2.6.8 and 6.1.1.4'
P P 0.1023 0.0942 'International Tables Vol C Tables 4.2.6.8 and 6.1.1.4'
Ru Ru -1.2594 0.8363 'International Tables Vol C Tables 4.2.6.8 and 6.1.1.4'

loop_
_geom_angle_atom_site_label_1
_geom_angle_atom_site_label_2
_geom_angle_atom_site_label_3
_geom_angle
_geom_angle_site_symmetry_1
_geom_angle_site_symmetry_3
_geom_angle_publ_flag
P1 Ru1 H 86.2(15) . . ?
P2 Ru1 P1 171.81(4) . . ?
P2 Ru1 H 87.2(15) . . ?
N2 Ru1 P1 91.19(10) . . ?
N2 Ru1 P2 96.28(10) . . ?
N2 Ru1 H 167.4(14) . . ?
N3 Ru1 P1 92.85(10) . . ?
N3 Ru1 P2 92.33(10) . . ?
N3 Ru1 N2 74.78(13) . . ?
N3 Ru1 H 93.0(14) . . ?
C17 Ru1 P1 88.61(15) . . ?
C17 Ru1 P2 86.78(15) . . ?
C17 Ru1 N2 100.35(17) . . ?
C17 Ru1 N3 174.94(17) . . ?
C17 Ru1 H 91.9(14) . . ?
C18 P1 Ru1 117.55(16) . . ?
C30 P1 Ru1 111.85(15) . . ?
C30 P1 C18 102.5(2) . . ?
C24 P1 Ru1 117.05(16) . . ?
C24 P1 C18 100.1(2) . . ?
C24 P1 C30 106.0(2) . . ?
C48 P2 Ru1 112.95(16) . . ?
C36 P2 Ru1 117.66(18) . . ?
C36 P2 C48 106.5(2) . . ?
C36 P2 C42 101.4(2) . . ?
C42 P2 Ru1 116.12(16) . . ?
C42 P2 C48 100.1(2) . . ?
C8 N2 Ru1 115.3(3) . . ?
C8 N2 C5 117.9(4) . . ?
C5 N2 Ru1 126.5(3) . . ?
C1 N1 C5 117.7(4) . . ?
C9 N3 Ru1 116.6(3) . . ?
C9 N3 N4 105.9(3) . . ?
N4 N3 Ru1 137.3(3) . . ?
N2 C8 C9 115.7(4) . . ?
N2 C8 C7 123.5(4) . . ?
C7 C8 C9 120.8(4) . . ?
N3 C9 C8 117.0(4) . . ?
N3 C9 C10 110.9(4) . . ?
C10 C9 C8 132.1(4) . . ?
N3 N4 C11 110.0(4) . . ?
N3 N4 C16 119.0(4) . . ?
C11 N4 C16 130.5(4) . . ?
C5 C4 C3 116.7(5) . . ?
C6 C4 C5 119.1(4) . . ?
C6 C4 C3 124.1(4) . . ?
C19 C18 P1 121.4(4) . . ?
C23 C18 P1 119.1(4) . . ?
C23 C18 C19 119.4(4) . . ?
C31 C30 P1 120.9(4) . . ?
C35 C30 P1 120.9(4) . . ?
C35 C30 C31 117.4(4) . . ?
N2 C5 C4 120.9(4) . . ?
N1 C5 N2 115.8(4) . . ?
N1 C5 C4 123.3(4) . . ?
C53 C48 P2 116.9(4) . . ?
C49 C48 P2 125.0(4) . . ?
C49 C48 C53 118.1(5) . . ?
C42 C47 H47 119.7 . . ?
C46 C47 H47 119.7 . . ?
C46 C47 C42 120.6(5) . . ?
C30 C31 H31 119.6 . . ?
C32 C31 C30 120.9(5) . . ?
C32 C31 H31 119.6 . . ?
C41 C36 P2 121.4(4) . . ?
C41 C36 C37 118.3(5) . . ?
C37 C36 P2 120.2(4) . . ?
C30 C35 H35 119.3 . . ?
C30 C35 C34 121.5(5) . . ?
C34 C35 H35 119.3 . . ?
N1 C1 H1 118.2 . . ?
N1 C1 C2 123.7(5) . . ?
C2 C1 H1 118.2 . . ?
C9 C10 H10 127.1 . . ?
C11 C10 C9 105.8(4) . . ?
C11 C10 H10 127.1 . . ?
C29 C24 P1 123.6(4) . . ?
C25 C24 P1 117.7(4) . . ?
C25 C24 C29 118.5(5) . . ?
O1 C17 Ru1 175.8(4) . . ?
N4 C11 C12 123.5(5) . . ?
N4 C11 C12A 126.3(15) . . ?
C10 C11 N4 107.3(4) . . ?
C10 C11 C12 129.1(5) . . ?
C10 C11 C12A 122.1(14) . . ?
C4 C3 H3 120.4 . . ?
C2 C3 C4 119.2(5) . . ?
C2 C3 H3 120.4 . . ?
C47 C42 P2 121.8(4) . . ?
C43 C42 P2 119.6(4) . . ?
C43 C42 C47 118.5(4) . . ?
C36 C41 H41 119.5 . . ?
C40 C41 C36 121.1(5) . . ?
C40 C41 H41 119.5 . . ?
C36 C37 H37 120.0 . . ?
C38 C37 C36 120.0(5) . . ?
C38 C37 H37 120.0 . . ?
C8 C7 H7 120.6 . . ?
C6 C7 C8 118.8(4) . . ?
C6 C7 H7 120.6 . . ?
C48 C53 H53 118.9 . . ?
C52 C53 C48 122.2(5) . . ?
C52 C53 H53 118.9 . . ?
C44 C45 H45 120.3 . . ?
C46 C45 H45 120.3 . . ?
C46 C45 C44 119.4(5) . . ?
C31 C32 H32 119.9 . . ?
C33 C32 C31 120.2(5) . . ?
C33 C32 H32 119.9 . . ?
C18 C19 H19 120.3 . . ?
C18 C19 C20 119.5(5) . . ?
C20 C19 H19 120.3 . . ?
C42 C43 H43 119.5 . . ?
C44 C43 C42 121.1(5) . . ?
C44 C43 H43 119.5 . . ?
C35 C34 H34 119.8 . . ?
C33 C34 C35 120.4(5) . . ?
C33 C34 H34 119.8 . . ?
C45 C44 H44 120.0 . . ?
C43 C44 C45 120.1(5) . . ?
C43 C44 H44 120.0 . . ?
C24 C29 H29 119.9 . . ?
C28 C29 C24 120.1(5) . . ?
C28 C29 H29 119.9 . . ?
C21 C22 H22 119.8 . . ?
C21 C22 C23 120.4(5) . . ?
C23 C22 H22 119.8 . . ?
C48 C49 H49 120.7 . . ?
C48 C49 C50 118.7(5) . . ?
C50 C49 H49 120.7 . . ?
C24 C25 H25 119.7 . . ?
C24 C25 C26 120.7(5) . . ?
C26 C25 H25 119.7 . . ?
C47 C46 H46 119.8 . . ?
C45 C46 C47 120.3(5) . . ?
C45 C46 H46 119.8 . . ?
C22 C21 H21 119.9 . . ?
C20 C21 C22 120.3(5) . . ?
C20 C21 H21 119.9 . . ?
C1 C2 H2 120.3 . . ?
C3 C2 C1 119.5(5) . . ?
C3 C2 H2 120.3 . . ?
C4 C6 H6 120.1 . . ?
C7 C6 C4 119.8(4) . . ?
C7 C6 H6 120.1 . . ?
C32 C33 H33 120.1 . . ?
C34 C33 C32 119.7(5) . . ?
C34 C33 H33 120.1 . . ?
C18 C23 C22 119.8(5) . . ?
C18 C23 H23 120.1 . . ?
C22 C23 H23 120.1 . . ?
C28 C27 H27 120.1 . . ?
C26 C27 H27 120.1 . . ?
C26 C27 C28 119.7(5) . . ?
C29 C28 H28 119.9 . . ?
C27 C28 C29 120.2(5) . . ?
C27 C28 H28 119.9 . . ?
C19 C20 H20 119.7 . . ?
C21 C20 C19 120.6(5) . . ?
C21 C20 H20 119.7 . . ?
C25 C26 H26 119.7 . . ?
C27 C26 C25 120.6(5) . . ?
C27 C26 H26 119.7 . . ?
C52 C51 H51 119.9 . . ?
C50 C51 H51 119.9 . . ?
C50 C51 C52 120.3(6) . . ?
N4 C16 H16A 109.5 . . ?
N4 C16 H16B 109.5 . . ?
N4 C16 H16C 109.5 . . ?
H16A C16 H16B 109.5 . . ?
H16A C16 H16C 109.5 . . ?
H16B C16 H16C 109.5 . . ?
C53 C52 H52 120.1 . . ?
C51 C52 C53 119.7(6) . . ?
C51 C52 H52 120.1 . . ?
C49 C50 H50 119.6 . . ?
C51 C50 C49 120.9(5) . . ?
C51 C50 H50 119.6 . . ?
C37 C38 H38 119.6 . . ?
C37 C38 C39 120.9(5) . . ?
C39 C38 H38 119.6 . . ?
C11 C12 C14 110.6(6) . . ?
C13 C12 C11 107.1(6) . . ?
C13 C12 C14 106.6(6) . . ?
C15 C12 C11 111.6(5) . . ?
C15 C12 C13 111.3(7) . . ?
C15 C12 C14 109.5(6) . . ?
C41 C40 H40 119.8 . . ?
C39 C40 C41 120.4(5) . . ?
C39 C40 H40 119.8 . . ?
C38 C39 H39 120.4 . . ?
C40 C39 C38 119.2(5) . . ?
C40 C39 H39 120.4 . . ?
C12 C13 H13A 115(3) . . ?
C12 C13 H13B 107(4) . . ?
C12 C13 H13C 100(4) . . ?
C12A C13 H13A 130(3) . . ?
C12A C13 H13B 112(4) . . ?
C12A C13 H13C 78(4) . . ?
H13A C13 H13B 105(4) . . ?
H13A C13 H13C 125(5) . . ?
H13B C13 H13C 103(5) . . ?
C12 C15 H15A 109.5 . . ?
C12 C15 H15B 109.5 . . ?
C12 C15 H15C 109.5 . . ?
H15A C15 H15B 109.5 . . ?
H15A C15 H15C 109.5 . . ?
H15B C15 H15C 109.5 . . ?
C12 C14 H14A 109.5 . . ?
C12 C14 H14B 109.5 . . ?
C12 C14 H14C 109.5 . . ?
H14A C14 H14B 109.5 . . ?
H14A C14 H14C 109.5 . . ?
H14B C14 H14C 109.5 . . ?
C11 C12A C14A 104.2(18) . . ?
C13 C12A C11 106.1(18) . . ?
C13 C12A C14A 94(2) . . ?
C15A C12A C11 121(2) . . ?
C15A C12A C13 114(2) . . ?
C15A C12A C14A 113(2) . . ?
C12A C15A H15D 109.5 . . ?
C12A C15A H15E 109.5 . . ?
C12A C15A H15F 109.5 . . ?
H15D C15A H15E 109.5 . . ?
H15D C15A H15F 109.5 . . ?
H15E C15A H15F 109.5 . . ?
C12A C14A H14D 109.5 . . ?
C12A C14A H14E 109.5 . . ?
C12A C14A H14F 109.5 . . ?
H14D C14A H14E 109.5 . . ?
H14D C14A H14F 109.5 . . ?
H14E C14A H14F 109.5 . . ?

loop_
_geom_bond_atom_site_label_1
_geom_bond_atom_site_label_2
_geom_bond_distance
_geom_bond_site_symmetry_2
_geom_bond_publ_flag
Ru1 P1 2.3598(13) . ?
Ru1 P2 2.3469(13) . ?
Ru1 N2 2.200(3) . ?
Ru1 N3 2.144(4) . ?
Ru1 C17 1.823(5) . ?
Ru1 H 1.42(4) . ?
P1 C18 1.844(4) . ?
P1 C30 1.824(5) . ?
P1 C24 1.824(5) . ?
P2 C48 1.836(5) . ?
P2 C36 1.827(5) . ?
P2 C42 1.835(5) . ?
O1 C17 1.165(5) . ?
N2 C8 1.336(5) . ?
N2 C5 1.377(5) . ?
N1 C5 1.342(5) . ?
N1 C1 1.311(6) . ?
N3 C9 1.335(5) . ?
N3 N4 1.355(5) . ?
C8 C9 1.453(6) . ?
C8 C7 1.415(6) . ?
C9 C10 1.388(6) . ?
N4 C11 1.376(6) . ?
N4 C16 1.445(6) . ?
C4 C5 1.413(6) . ?
C4 C3 1.423(6) . ?
C4 C6 1.402(7) . ?
C18 C19 1.389(6) . ?
C18 C23 1.383(6) . ?
C30 C31 1.404(6) . ?
C30 C35 1.377(6) . ?
C48 C53 1.393(7) . ?
C48 C49 1.381(7) . ?
C47 H47 0.9500 . ?
C47 C42 1.387(6) . ?
C47 C46 1.384(6) . ?
C31 H31 0.9500 . ?
C31 C32 1.393(6) . ?
C36 C41 1.382(6) . ?
C36 C37 1.395(6) . ?
C35 H35 0.9500 . ?
C35 C34 1.391(6) . ?
C1 H1 0.9500 . ?
C1 C2 1.406(7) . ?
C10 H10 0.9500 . ?
C10 C11 1.360(6) . ?
C24 C29 1.390(6) . ?
C24 C25 1.378(6) . ?
C11 C12 1.535(7) . ?
C11 C12A 1.556(18) . ?
C3 H3 0.9500 . ?
C3 C2 1.341(7) . ?
C42 C43 1.383(7) . ?
C41 H41 0.9500 . ?
C41 C40 1.379(7) . ?
C37 H37 0.9500 . ?
C37 C38 1.377(7) . ?
C7 H7 0.9500 . ?
C7 C6 1.350(6) . ?
C53 H53 0.9500 . ?
C53 C52 1.368(7) . ?
C45 H45 0.9500 . ?
C45 C44 1.387(7) . ?
C45 C46 1.377(7) . ?
C32 H32 0.9500 . ?
C32 C33 1.369(7) . ?
C19 H19 0.9500 . ?
C19 C20 1.389(6) . ?
C43 H43 0.9500 . ?
C43 C44 1.375(6) . ?
C34 H34 0.9500 . ?
C34 C33 1.369(7) . ?
C44 H44 0.9500 . ?
C29 H29 0.9500 . ?
C29 C28 1.389(7) . ?
C22 H22 0.9500 . ?
C22 C21 1.365(7) . ?
C22 C23 1.387(7) . ?
C49 H49 0.9500 . ?
C49 C50 1.428(7) . ?
C25 H25 0.9500 . ?
C25 C26 1.389(7) . ?
C46 H46 0.9500 . ?
C21 H21 0.9500 . ?
C21 C20 1.359(7) . ?
C2 H2 0.9500 . ?
C6 H6 0.9500 . ?
C33 H33 0.9500 . ?
C23 H23 0.9500 . ?
C27 H27 0.9500 . ?
C27 C28 1.382(7) . ?
C27 C26 1.351(7) . ?
C28 H28 0.9500 . ?
C20 H20 0.9500 . ?
C26 H26 0.9500 . ?
C51 H51 0.9500 . ?
C51 C52 1.361(7) . ?
C51 C50 1.355(8) . ?
C16 H16A 0.9800 . ?
C16 H16B 0.9800 . ?
C16 H16C 0.9800 . ?
C52 H52 0.9500 . ?
C50 H50 0.9500 . ?
C38 H38 0.9500 . ?
C38 C39 1.383(7) . ?
C12 C13 1.522(10) . ?
C12 C15 1.522(9) . ?
C12 C14 1.585(10) . ?
C40 H40 0.9500 . ?
C40 C39 1.367(7) . ?
C39 H39 0.9500 . ?
C13 C12A 1.52(4) . ?
C13 H13A 1.05(5) . ?
C13 H13B 0.99(6) . ?
C13 H13C 1.00(2) . ?
C15 H15A 0.9800 . ?
C15 H15B 0.9800 . ?
C15 H15C 0.9800 . ?
C14 H14A 0.9800 . ?
C14 H14B 0.9800 . ?
C14 H14C 0.9800 . ?
C12A C15A 1.485(19) . ?
C12A C14A 1.59(2) . ?
C15A H15D 0.9800 . ?
C15A H15E 0.9800 . ?
C15A H15F 0.9800 . ?
C14A H14D 0.9800 . ?
C14A H14E 0.9800 . ?
C14A H14F 0.9800 . ?

loop_
_geom_torsion_atom_site_label_1
_geom_torsion_atom_site_label_2
_geom_torsion_atom_site_label_3
_geom_torsion_atom_site_label_4
_geom_torsion
_geom_torsion_site_symmetry_1
_geom_torsion_site_symmetry_2
_geom_torsion_site_symmetry_3
_geom_torsion_site_symmetry_4
_geom_torsion_publ_flag
Ru1 P1 C18 C19 6.1(4) . . . . ?
Ru1 P1 C18 C23 -175.3(3) . . . . ?
Ru1 P1 C30 C31 -78.4(4) . . . . ?
Ru1 P1 C30 C35 91.2(4) . . . . ?
Ru1 P1 C24 C29 133.3(4) . . . . ?
Ru1 P1 C24 C25 -52.3(4) . . . . ?
Ru1 P2 C48 C53 -66.0(4) . . . . ?
Ru1 P2 C48 C49 113.2(4) . . . . ?
Ru1 P2 C36 C41 112.2(4) . . . . ?
Ru1 P2 C36 C37 -64.2(5) . . . . ?
Ru1 P2 C42 C47 -24.9(5) . . . . ?
Ru1 P2 C42 C43 159.7(4) . . . . ?
Ru1 N2 C8 C9 5.8(5) . . . . ?
Ru1 N2 C8 C7 -175.1(4) . . . . ?
Ru1 N2 C5 N1 -3.6(6) . . . . ?
Ru1 N2 C5 C4 176.3(3) . . . . ?
Ru1 N3 C9 C8 -5.9(5) . . . . ?
Ru1 N3 C9 C10 175.7(3) . . . . ?
Ru1 N3 N4 C11 -174.6(4) . . . . ?
Ru1 N3 N4 C16 13.2(7) . . . . ?
P1 C18 C19 C20 179.5(3) . . . . ?
P1 C18 C23 C22 -178.6(4) . . . . ?
P1 C30 C31 C32 172.1(4) . . . . ?
P1 C30 C35 C34 -171.4(4) . . . . ?
P1 C24 C29 C28 177.2(4) . . . . ?
P1 C24 C25 C26 -176.5(4) . . . . ?
P2 C48 C53 C52 -179.2(4) . . . . ?
P2 C48 C49 C50 179.6(4) . . . . ?
P2 C36 C41 C40 -177.5(5) . . . . ?
P2 C36 C37 C38 179.3(5) . . . . ?
P2 C42 C43 C44 174.9(4) . . . . ?
N2 C8 C9 N3 -0.1(6) . . . . ?
N2 C8 C9 C10 178.0(5) . . . . ?
N2 C8 C7 C6 -0.9(7) . . . . ?
N1 C1 C2 C3 -0.3(8) . . . . ?
N3 C9 C10 C11 0.6(6) . . . . ?
N3 N4 C11 C10 -0.3(6) . . . . ?
N3 N4 C11 C12 -176.7(6) . . . . ?
N3 N4 C11 C12A 156.5(15) . . . . ?
C8 N2 C5 N1 -176.5(4) . . . . ?
C8 N2 C5 C4 3.4(6) . . . . ?
C8 C9 C10 C11 -177.6(5) . . . . ?
C8 C7 C6 C4 1.1(7) . . . . ?
C9 N3 N4 C11 0.6(5) . . . . ?
C9 N3 N4 C16 -171.6(4) . . . . ?
C9 C8 C7 C6 178.2(4) . . . . ?
C9 C10 C11 N4 -0.2(6) . . . . ?
C9 C10 C11 C12 176.0(6) . . . . ?
C9 C10 C11 C12A -158.2(15) . . . . ?
N4 N3 C9 C8 177.7(4) . . . . ?
N4 N3 C9 C10 -0.7(5) . . . . ?
N4 C11 C12 C13 179.9(6) . . . . ?
N4 C11 C12 C15 -58.0(9) . . . . ?
N4 C11 C12 C14 64.2(8) . . . . ?
N4 C11 C12A C13 164.7(10) . . . . ?
N4 C11 C12A C15A -63(3) . . . . ?
N4 C11 C12A C14A 66(2) . . . . ?
C4 C3 C2 C1 0.2(8) . . . . ?
C18 P1 C30 C31 154.8(4) . . . . ?
C18 P1 C30 C35 -35.6(4) . . . . ?
C18 P1 C24 C29 -98.4(4) . . . . ?
C18 P1 C24 C25 75.9(4) . . . . ?
C18 C19 C20 C21 -0.6(7) . . . . ?
C30 P1 C18 C19 129.1(4) . . . . ?
C30 P1 C18 C23 -52.3(4) . . . . ?
C30 P1 C24 C29 7.8(5) . . . . ?
C30 P1 C24 C25 -177.8(4) . . . . ?
C30 C31 C32 C33 -1.4(7) . . . . ?
C30 C35 C34 C33 0.0(8) . . . . ?
C5 N2 C8 C9 179.5(4) . . . . ?
C5 N2 C8 C7 -1.4(7) . . . . ?
C5 N1 C1 C2 -0.3(7) . . . . ?
C5 C4 C3 C2 0.6(7) . . . . ?
C5 C4 C6 C7 0.8(7) . . . . ?
C48 P2 C36 C41 -119.8(5) . . . . ?
C48 P2 C36 C37 63.7(5) . . . . ?
C48 P2 C42 C47 -146.8(4) . . . . ?
C48 P2 C42 C43 37.8(5) . . . . ?
C48 C53 C52 C51 -1.7(8) . . . . ?
C48 C49 C50 C51 1.2(8) . . . . ?
C47 C42 C43 C44 -0.7(8) . . . . ?
C31 C30 C35 C34 -1.5(7) . . . . ?
C31 C32 C33 C34 -0.1(8) . . . . ?
C36 P2 C48 C53 163.4(4) . . . . ?
C36 P2 C48 C49 -17.5(5) . . . . ?
C36 P2 C42 C47 103.9(4) . . . . ?
C36 P2 C42 C43 -71.5(4) . . . . ?
C36 C41 C40 C39 -1.0(9) . . . . ?
C36 C37 C38 C39 -2.4(10) . . . . ?
C35 C30 C31 C32 2.2(7) . . . . ?
C35 C34 C33 C32 0.8(8) . . . . ?
C1 N1 C5 N2 -179.1(4) . . . . ?
C1 N1 C5 C4 1.1(7) . . . . ?
C10 C11 C12 C13 4.3(11) . . . . ?
C10 C11 C12 C15 126.4(7) . . . . ?
C10 C11 C12 C14 -111.5(8) . . . . ?
C10 C11 C12A C13 -42(2) . . . . ?
C10 C11 C12A C15A 91(3) . . . . ?
C10 C11 C12A C14A -140.4(18) . . . . ?
C24 P1 C18 C19 -121.8(4) . . . . ?
C24 P1 C18 C23 56.8(4) . . . . ?
C24 P1 C30 C31 50.3(4) . . . . ?
C24 P1 C30 C35 -140.1(4) . . . . ?
C24 C29 C28 C27 -0.6(8) . . . . ?
C24 C25 C26 C27 -1.6(9) . . . . ?
C3 C4 C5 N2 178.9(4) . . . . ?
C3 C4 C5 N1 -1.2(7) . . . . ?
C3 C4 C6 C7 178.6(5) . . . . ?
C42 P2 C48 C53 58.1(4) . . . . ?
C42 P2 C48 C49 -122.7(4) . . . . ?
C42 P2 C36 C41 -15.6(5) . . . . ?
C42 P2 C36 C37 167.9(4) . . . . ?
C42 C47 C46 C45 0.0(7) . . . . ?
C42 C43 C44 C45 0.7(8) . . . . ?
C41 C36 C37 C38 2.7(8) . . . . ?
C41 C40 C39 C38 1.2(10) . . . . ?
C37 C36 C41 C40 -1.0(8) . . . . ?
C37 C38 C39 C40 0.5(10) . . . . ?
C7 C8 C9 N3 -179.3(4) . . . . ?
C7 C8 C9 C10 -1.2(8) . . . . ?
C53 C48 C49 C50 -1.3(7) . . . . ?
C19 C18 C23 C22 0.0(7) . . . . ?
C44 C45 C46 C47 -0.1(7) . . . . ?
C29 C24 C25 C26 -1.9(8) . . . . ?
C22 C21 C20 C19 -0.6(8) . . . . ?
C49 C48 C53 C52 1.6(8) . . . . ?
C25 C24 C29 C28 2.9(7) . . . . ?
C46 C47 C42 P2 -175.1(4) . . . . ?
C46 C47 C42 C43 0.4(7) . . . . ?
C46 C45 C44 C43 -0.3(8) . . . . ?
C21 C22 C23 C18 -1.2(8) . . . . ?
C6 C4 C5 N2 -3.2(7) . . . . ?
C6 C4 C5 N1 176.7(4) . . . . ?
C6 C4 C3 C2 -177.2(5) . . . . ?
C23 C18 C19 C20 0.8(7) . . . . ?
C23 C22 C21 C20 1.5(8) . . . . ?
C28 C27 C26 C25 4.0(9) . . . . ?
C26 C27 C28 C29 -2.9(8) . . . . ?
C16 N4 C11 C10 170.7(5) . . . . ?
C16 N4 C11 C12 -5.7(10) . . . . ?
C16 N4 C11 C12A -32.5(17) . . . . ?
C52 C51 C50 C49 -1.2(8) . . . . ?
C50 C51 C52 C53 1.5(8) . . . . ?

loop_
_smtbx_masks_void_nr
_smtbx_masks_void_average_x
_smtbx_masks_void_average_y
_smtbx_masks_void_average_z
_smtbx_masks_void_volume
_smtbx_masks_void_count_electrons
_smtbx_masks_void_content
1 -0.755 -0.051 -0.755 923.5 318.7 '4 DCM'
